data_7107739
loop_
_publ_author_name
'Weidong Pang'
'Xian-Fu Zhang'
'Jinyuan Zhou'
'Changjiang Yu'
'Erhong Hao'
'Lijuan Jiao'

_publ_section_title
;
 Modulating the singlet oxygen generation property of meso-beta directly
 linked BODIPY dimers
;
_journal_name_full Chem.Commun.
_journal_page_first 5437
_journal_paper_doi 10.1039/c2cc30915g
_journal_volume 48
_journal_year 2012
_chemical_formula_sum 'C28 H22 B2 Cl2 F4 N4'
_chemical_formula_weight 583.02
_chemical_name_systematic
;
?
;
_space_group_IT_number 14
_symmetry_cell_setting monoclinic
_symmetry_space_group_name_Hall '-P 2yn'
_symmetry_space_group_name_H-M 'P 1 21/n 1'
_atom_sites_solution_hydrogens geom
_atom_sites_solution_primary direct
_atom_sites_solution_secondary difmap
_audit_creation_method SHELXL-97
_cell_angle_alpha 90.00
_cell_angle_beta 91.3190(10)
_cell_angle_gamma 90.00
_cell_formula_units_Z 8
_cell_length_a 19.4958(14)
_cell_length_b 14.4053(11)
_cell_length_c 20.2393(15)
_cell_measurement_reflns_used 6241
_cell_measurement_temperature 293(2)
_cell_measurement_theta_max 20.82
_cell_measurement_theta_min 2.52
_cell_volume 5682.6(7)
_computing_cell_refinement 'Bruker SMART'
_computing_data_collection 'Bruker SMART'
_computing_data_reduction 'Bruker SAINT'
_computing_molecular_graphics 'Bruker SHELXTL'
_computing_publication_material 'Bruker SHELXTL'
_computing_structure_refinement 'SHELXL-97 (Sheldrick, 1997)'
_computing_structure_solution 'SHELXS-97 (Sheldrick, 1990)'
_diffrn_ambient_temperature 293(2)
_diffrn_measured_fraction_theta_full 0.994
_diffrn_measured_fraction_theta_max 0.994
_diffrn_measurement_device_type 'CCD area detector'
_diffrn_measurement_method 'phi and omega scans'
_diffrn_radiation_monochromator graphite
_diffrn_radiation_source 'fine-focus sealed tube'
_diffrn_radiation_type MoK\a
_diffrn_radiation_wavelength 0.71073
_diffrn_reflns_av_R_equivalents 0.0694
_diffrn_reflns_av_sigmaI/netI 0.0729
_diffrn_reflns_limit_h_max 25
_diffrn_reflns_limit_h_min -25
_diffrn_reflns_limit_k_max 18
_diffrn_reflns_limit_k_min -18
_diffrn_reflns_limit_l_max 19
_diffrn_reflns_limit_l_min -26
_diffrn_reflns_number 48743
_diffrn_reflns_theta_full 27.56
_diffrn_reflns_theta_max 27.56
_diffrn_reflns_theta_min 1.47
_exptl_absorpt_coefficient_mu 0.280
_exptl_absorpt_correction_T_max 0.9645
_exptl_absorpt_correction_T_min 0.9566
_exptl_absorpt_correction_type multi-scan
_exptl_crystal_density_diffrn 1.363
_exptl_crystal_density_method 'not measured'
_exptl_crystal_F_000 2384
_exptl_crystal_size_max 0.16
_exptl_crystal_size_mid 0.15
_exptl_crystal_size_min 0.13
_refine_diff_density_max 0.736
_refine_diff_density_min -0.683
_refine_diff_density_rms 0.046
_refine_ls_extinction_coef 0.0007(2)
_refine_ls_extinction_expression Fc^*^=kFc[1+0.001xFc^2^\l^3^/sin(2\q)]^-1/4^
_refine_ls_extinction_method SHELXL
_refine_ls_goodness_of_fit_ref 1.025
_refine_ls_hydrogen_treatment constr
_refine_ls_matrix_type full
_refine_ls_number_parameters 730
_refine_ls_number_reflns 13059
_refine_ls_number_restraints 0
_refine_ls_restrained_S_all 1.025
_refine_ls_R_factor_all 0.1816
_refine_ls_R_factor_gt 0.0674
_refine_ls_shift/su_max 0.001
_refine_ls_shift/su_mean 0.000
_refine_ls_structure_factor_coef Fsqd
_refine_ls_weighting_details 'calc w=1/[\s^2^(Fo^2^)+(0.1043P)^2^+0.0000P] where P=(Fo^2^+2Fc^2^)/3'
_refine_ls_weighting_scheme calc
_refine_ls_wR_factor_gt 0.1787
_refine_ls_wR_factor_ref 0.2348
_reflns_number_gt 4986
_reflns_number_total 13059
_reflns_threshold_expression >2sigma(I)
_cod_data_source_file c2cc30915g.txt
_cod_data_source_block 110322a_0m
_cod_original_sg_symbol_H-M 'P2(1)/n '
_cod_database_code 7107739

loop_
_symmetry_equiv_pos_as_xyz
'x, y, z'
'-x+1/2, y+1/2, -z+1/2'
'-x, -y, -z'
'x-1/2, -y-1/2, z-1/2'

loop_
_atom_site_label
_atom_site_type_symbol
_atom_site_fract_x
_atom_site_fract_y
_atom_site_fract_z
_atom_site_U_iso_or_equiv
_atom_site_adp_type
_atom_site_occupancy
_atom_site_symmetry_multiplicity
_atom_site_calc_flag
_atom_site_refinement_flags
B1 B 0.7418(2) 0.2633(3) 1.1249(2) 0.0567(11) Uani 1 1 d .
B2 B 0.6087(2) 0.1879(4) 0.7686(2) 0.0674(12) Uani 1 1 d .
B3 B 0.3871(2) 0.3053(3) 0.2799(2) 0.0621(11) Uani 1 1 d .
B4 B 0.7709(2) 0.2762(3) 0.4037(2) 0.0637(12) Uani 1 1 d .
C1 C 0.8223(2) 0.2917(4) 1.2254(2) 0.0957(16) Uani 1 1 d .
H1 H 0.7878 0.3014 1.2556 0.115 Uiso 1 1 calc R
C2 C 0.8926(2) 0.2965(4) 1.2407(2) 0.0950(15) Uani 1 1 d .
H2 H 0.9129 0.3079 1.2819 0.114 Uiso 1 1 calc R
C3 C 0.92524(19) 0.2812(3) 1.18334(19) 0.0720(11) Uani 1 1 d .
H3 H 0.9724 0.2822 1.1778 0.086 Uiso 1 1 calc R
C4 C 0.87568(17) 0.2637(3) 1.13403(17) 0.0593(9) Uani 1 1 d .
C5 C 0.88103(17) 0.2405(3) 1.06790(17) 0.0608(10) Uani 1 1 d .
C6 C 0.82344(17) 0.2247(3) 1.02795(17) 0.0592(9) Uani 1 1 d .
C7 C 0.81558(18) 0.2049(3) 0.96033(17) 0.0675(11) Uani 1 1 d .
H7 H 0.8507 0.1943 0.9309 0.081 Uiso 1 1 calc R
C8 C 0.74569(18) 0.2043(3) 0.94546(16) 0.0603(10) Uani 1 1 d .
C9 C 0.71270(18) 0.2220(3) 1.00410(17) 0.0659(10) Uani 1 1 d .
H9 H 0.6653 0.2247 1.0083 0.079 Uiso 1 1 calc R
C10 C 0.95111(19) 0.2318(4) 1.04064(18) 0.0773(13) Uani 1 1 d .
C11 C 0.9884(2) 0.1494(5) 1.0475(2) 0.1047(18) Uani 1 1 d .
C12 C 1.0568(3) 0.1476(7) 1.0254(3) 0.156(3) Uani 1 1 d .
H12 H 1.0829 0.0941 1.0313 0.188 Uiso 1 1 calc R
C13 C 1.0850(4) 0.2224(10) 0.9958(4) 0.200(7) Uani 1 1 d .
H13 H 1.1297 0.2194 0.9808 0.240 Uiso 1 1 calc R
C14 C 1.0495(4) 0.2987(7) 0.9884(4) 0.171(4) Uani 1 1 d .
H14 H 1.0697 0.3497 0.9684 0.205 Uiso 1 1 calc R
C15 C 0.9821(3) 0.3056(5) 1.0098(3) 0.1157(19) Uani 1 1 d .
C16 C 0.69658(17) 0.1125(3) 0.85058(18) 0.0598(9) Uani 1 1 d .
C17 C 0.72289(19) 0.0212(3) 0.8636(2) 0.0763(12) Uani 1 1 d .
C18 C 0.6959(2) -0.0329(3) 0.8134(3) 0.0916(14) Uani 1 1 d .
H18 H 0.7047 -0.0959 0.8081 0.110 Uiso 1 1 calc R
C19 C 0.6537(2) 0.0195(4) 0.7720(2) 0.0812(12) Uani 1 1 d .
C20 C 0.7703(2) -0.0112(3) 0.9174(2) 0.1048(16) Uani 1 1 d .
H20A H 0.7718 -0.0778 0.9174 0.157 Uiso 1 1 calc R
H20B H 0.7543 0.0103 0.9591 0.157 Uiso 1 1 calc R
H20C H 0.8154 0.0129 0.9102 0.157 Uiso 1 1 calc R
C21 C 0.6119(3) -0.0116(4) 0.7135(3) 0.131(2) Uani 1 1 d .
H21A H 0.5641 -0.0021 0.7219 0.197 Uiso 1 1 calc R
H21B H 0.6200 -0.0763 0.7057 0.197 Uiso 1 1 calc R
H21C H 0.6245 0.0236 0.6754 0.197 Uiso 1 1 calc R
C22 C 0.70849(17) 0.1969(3) 0.88115(17) 0.0580(9) Uani 1 1 d .
C23 C 0.68187(19) 0.2791(3) 0.85477(18) 0.0643(10) Uani 1 1 d .
C24 C 0.6930(2) 0.3738(3) 0.8716(2) 0.0819(12) Uani 1 1 d .
C25 C 0.6553(3) 0.4245(4) 0.8275(3) 0.1066(16) Uani 1 1 d .
H25 H 0.6531 0.4890 0.8266 0.128 Uiso 1 1 calc R
C26 C 0.6204(2) 0.3656(4) 0.7837(3) 0.0991(15) Uani 1 1 d .
C27 C 0.7395(3) 0.4154(3) 0.9234(2) 0.1174(18) Uani 1 1 d .
H27A H 0.7376 0.4818 0.9204 0.176 Uiso 1 1 calc R
H27B H 0.7857 0.3948 0.9167 0.176 Uiso 1 1 calc R
H27C H 0.7252 0.3961 0.9663 0.176 Uiso 1 1 calc R
C28 C 0.5728(3) 0.3902(4) 0.7275(3) 0.150(2) Uani 1 1 d .
H28A H 0.5923 0.3705 0.6867 0.225 Uiso 1 1 calc R
H28B H 0.5660 0.4562 0.7265 0.225 Uiso 1 1 calc R
H28C H 0.5295 0.3599 0.7331 0.225 Uiso 1 1 calc R
C29 C 0.2829(2) 0.3089(3) 0.1988(2) 0.0823(13) Uani 1 1 d .
H29 H 0.2502 0.3221 0.2302 0.099 Uiso 1 1 calc R
C30 C 0.2688(2) 0.2958(3) 0.1323(2) 0.0850(13) Uani 1 1 d .
H30 H 0.2257 0.2979 0.1116 0.102 Uiso 1 1 calc R
C31 C 0.3295(2) 0.2794(3) 0.10232(19) 0.0704(11) Uani 1 1 d .
H31 H 0.3358 0.2685 0.0576 0.085 Uiso 1 1 calc R
C32 C 0.38065(17) 0.2819(3) 0.15221(16) 0.0569(9) Uani 1 1 d .
C33 C 0.45091(17) 0.2700(2) 0.14933(16) 0.0555(9) Uani 1 1 d .
C34 C 0.49241(16) 0.2748(2) 0.20633(16) 0.0533(9) Uani 1 1 d .
C35 C 0.56342(18) 0.2659(3) 0.21565(17) 0.0631(10) Uani 1 1 d .
H35 H 0.5950 0.2535 0.1831 0.076 Uiso 1 1 calc R
C36 C 0.57804(17) 0.2790(3) 0.28190(17) 0.0577(9) Uani 1 1 d .
C37 C 0.51503(18) 0.2954(3) 0.31095(18) 0.0637(10) Uani 1 1 d .
H37 H 0.5097 0.3067 0.3558 0.076 Uiso 1 1 calc R
C38 C 0.48124(19) 0.2545(3) 0.08365(18) 0.0690(11) Uani 1 1 d .
C39 C 0.5042(2) 0.3275(4) 0.0458(2) 0.0966(15) Uani 1 1 d .
C40 C 0.5283(3) 0.3161(6) -0.0167(3) 0.131(2) Uani 1 1 d .
H40 H 0.5446 0.3667 -0.0402 0.158 Uiso 1 1 calc R
C41 C 0.5281(3) 0.2315(7) -0.0437(3) 0.135(3) Uani 1 1 d .
H41 H 0.5419 0.2237 -0.0870 0.162 Uiso 1 1 calc R
C42 C 0.5079(3) 0.1573(5) -0.0085(3) 0.141(3) Uani 1 1 d .
H42 H 0.5095 0.0985 -0.0273 0.170 Uiso 1 1 calc R
C43 C 0.4849(2) 0.1676(4) 0.0555(2) 0.1059(17) Uani 1 1 d .
C44 C 0.64534(17) 0.2767(3) 0.31734(16) 0.0572(9) Uani 1 1 d .
C45 C 0.67050(18) 0.1924(3) 0.34207(18) 0.0640(10) Uani 1 1 d .
C46 C 0.6465(2) 0.0998(3) 0.3360(2) 0.0856(13) Uani 1 1 d .
C47 C 0.6951(3) 0.0462(3) 0.3678(3) 0.1038(16) Uani 1 1 d .
H47 H 0.6932 -0.0180 0.3719 0.125 Uiso 1 1 calc R
C48 C 0.7474(2) 0.1017(3) 0.3929(2) 0.0828(12) Uani 1 1 d .
C49 C 0.5820(3) 0.0650(4) 0.3020(3) 0.127(2) Uani 1 1 d .
H49A H 0.5787 -0.0010 0.3077 0.191 Uiso 1 1 calc R
H49B H 0.5833 0.0793 0.2557 0.191 Uiso 1 1 calc R
H49C H 0.5429 0.0945 0.3209 0.191 Uiso 1 1 calc R
C50 C 0.8104(3) 0.0733(3) 0.4314(2) 0.1096(17) Uani 1 1 d .
H50A H 0.8504 0.0943 0.4090 0.164 Uiso 1 1 calc R
H50B H 0.8116 0.0069 0.4353 0.164 Uiso 1 1 calc R
H50C H 0.8096 0.1006 0.4747 0.164 Uiso 1 1 calc R
C51 C 0.68142(18) 0.3591(3) 0.32676(16) 0.0579(9) Uani 1 1 d .
C52 C 0.6721(2) 0.4497(3) 0.3004(2) 0.0768(12) Uani 1 1 d .
C53 C 0.7254(3) 0.5019(3) 0.3238(2) 0.0969(15) Uani 1 1 d .
H53 H 0.7323 0.5644 0.3148 0.116 Uiso 1 1 calc R
C54 C 0.7679(2) 0.4464(3) 0.3635(2) 0.0802(12) Uani 1 1 d .
C55 C 0.6162(2) 0.4851(3) 0.2542(2) 0.0988(15) Uani 1 1 d .
H55A H 0.6244 0.5493 0.2442 0.148 Uiso 1 1 calc R
H55B H 0.5726 0.4791 0.2749 0.148 Uiso 1 1 calc R
H55C H 0.6159 0.4496 0.2141 0.148 Uiso 1 1 calc R
C56 C 0.8329(2) 0.4735(3) 0.3999(2) 0.1084(16) Uani 1 1 d .
H56A H 0.8319 0.4504 0.4443 0.163 Uiso 1 1 calc R
H56B H 0.8368 0.5400 0.4007 0.163 Uiso 1 1 calc R
H56C H 0.8715 0.4476 0.3778 0.163 Uiso 1 1 calc R
Cl1 Cl 0.95188(9) 0.05604(12) 1.08388(8) 0.1402(6) Uani 1 1 d .
Cl2 Cl 0.93559(11) 0.40754(15) 0.99820(11) 0.1831(9) Uani 1 1 d .
Cl3 Cl 0.50591(11) 0.43864(12) 0.08146(9) 0.1646(8) Uani 1 1 d .
Cl4 Cl 0.45892(12) 0.07321(12) 0.10050(10) 0.1945(11) Uani 1 1 d .
F1 F 0.70110(10) 0.19768(15) 1.15445(10) 0.0697(6) Uani 1 1 d .
F2 F 0.70764(11) 0.34681(15) 1.12474(11) 0.0813(7) Uani 1 1 d .
F3 F 0.54164(10) 0.17374(19) 0.78888(12) 0.0973(8) Uani 1 1 d .
F4 F 0.60950(12) 0.19277(18) 0.70069(11) 0.0941(8) Uani 1 1 d .
F5 F 0.36428(11) 0.23566(18) 0.32036(11) 0.0878(7) Uani 1 1 d .
F6 F 0.37559(11) 0.38924(18) 0.30986(11) 0.0894(7) Uani 1 1 d .
F7 F 0.84025(11) 0.26857(17) 0.39444(13) 0.0973(8) Uani 1 1 d .
F8 F 0.75870(14) 0.28798(18) 0.47059(10) 0.0987(8) Uani 1 1 d .
N1 N 0.81154(14) 0.2715(2) 1.16182(14) 0.0662(9) Uani 1 1 d .
N2 N 0.75839(13) 0.2348(2) 1.05406(13) 0.0587(8) Uani 1 1 d .
N3 N 0.63721(15) 0.2771(2) 0.79960(15) 0.0706(9) Uani 1 1 d .
N4 N 0.65412(14) 0.1081(2) 0.79372(14) 0.0611(8) Uani 1 1 d .
N5 N 0.35010(14) 0.3000(2) 0.21176(14) 0.0611(8) Uani 1 1 d .
N6 N 0.46375(13) 0.2928(2) 0.26695(13) 0.0565(8) Uani 1 1 d .
N7 N 0.73295(15) 0.1912(2) 0.37771(14) 0.0616(8) Uani 1 1 d .
N8 N 0.74204(15) 0.3602(2) 0.36512(13) 0.0603(8) Uani 1 1 d .

loop_
_atom_site_aniso_label
_atom_site_aniso_U_11
_atom_site_aniso_U_22
_atom_site_aniso_U_33
_atom_site_aniso_U_23
_atom_site_aniso_U_13
_atom_site_aniso_U_12
B1 0.039(2) 0.073(3) 0.058(3) -0.002(2) 0.0014(19) 0.009(2)
B2 0.046(3) 0.103(4) 0.052(3) 0.005(3) -0.009(2) 0.002(2)
B3 0.051(3) 0.079(3) 0.057(3) -0.008(2) 0.011(2) 0.012(2)
B4 0.051(3) 0.089(3) 0.050(3) -0.001(2) -0.008(2) 0.007(2)
C1 0.062(3) 0.168(5) 0.057(3) -0.033(3) 0.000(2) 0.010(3)
C2 0.061(3) 0.159(5) 0.064(3) -0.034(3) -0.014(2) 0.009(3)
C3 0.048(2) 0.107(3) 0.061(2) -0.016(2) -0.0054(19) 0.001(2)
C4 0.041(2) 0.084(3) 0.053(2) -0.0074(19) -0.0002(17) 0.0041(18)
C5 0.045(2) 0.083(3) 0.055(2) 0.0001(19) 0.0009(17) -0.0004(18)
C6 0.043(2) 0.085(3) 0.050(2) -0.0002(19) 0.0023(17) -0.0047(18)
C7 0.048(2) 0.105(3) 0.050(2) -0.001(2) 0.0089(17) -0.001(2)
C8 0.049(2) 0.086(3) 0.046(2) 0.0018(19) -0.0045(17) -0.0043(18)
C9 0.043(2) 0.100(3) 0.054(2) 0.001(2) -0.0058(18) -0.0014(19)
C10 0.043(2) 0.140(4) 0.049(2) -0.015(2) 0.0036(18) -0.013(3)
C11 0.063(3) 0.185(6) 0.065(3) -0.040(3) -0.013(2) 0.047(3)
C12 0.066(4) 0.307(11) 0.096(5) -0.065(6) -0.011(3) 0.063(5)
C13 0.060(5) 0.44(2) 0.098(6) -0.079(9) 0.018(4) -0.027(7)
C14 0.091(5) 0.314(13) 0.110(5) -0.047(7) 0.038(5) -0.095(6)
C15 0.075(4) 0.180(6) 0.093(4) -0.008(4) 0.018(3) -0.036(4)
C16 0.047(2) 0.076(3) 0.056(2) 0.007(2) -0.0007(18) -0.0087(19)
C17 0.055(2) 0.085(3) 0.089(3) 0.020(3) -0.001(2) -0.013(2)
C18 0.082(3) 0.072(3) 0.120(4) 0.008(3) -0.010(3) -0.017(2)
C19 0.067(3) 0.089(3) 0.087(3) -0.004(3) -0.006(2) -0.021(2)
C20 0.097(3) 0.101(4) 0.116(4) 0.036(3) -0.022(3) -0.001(3)
C21 0.124(4) 0.124(5) 0.144(5) -0.040(4) -0.042(4) -0.034(4)
C22 0.0383(19) 0.086(3) 0.050(2) 0.005(2) -0.0006(16) 0.0003(18)
C23 0.055(2) 0.082(3) 0.055(2) -0.004(2) -0.0058(19) 0.000(2)
C24 0.082(3) 0.086(3) 0.077(3) -0.009(3) -0.012(2) 0.009(2)
C25 0.109(4) 0.081(3) 0.128(4) 0.001(3) -0.036(3) 0.010(3)
C26 0.091(3) 0.095(4) 0.111(4) 0.022(3) -0.023(3) 0.016(3)
C27 0.157(5) 0.093(4) 0.101(4) -0.018(3) -0.032(4) -0.009(3)
C28 0.142(5) 0.127(5) 0.177(6) 0.042(4) -0.085(5) 0.015(4)
C29 0.045(2) 0.126(4) 0.076(3) -0.010(3) 0.001(2) 0.016(2)
C30 0.058(3) 0.118(4) 0.078(3) -0.008(3) -0.018(2) 0.013(2)
C31 0.060(3) 0.096(3) 0.054(2) -0.006(2) -0.006(2) 0.006(2)
C32 0.049(2) 0.078(3) 0.044(2) -0.0073(18) 0.0004(17) 0.0054(18)
C33 0.051(2) 0.073(2) 0.042(2) -0.0077(17) 0.0034(17) 0.0058(17)
C34 0.0404(19) 0.073(2) 0.047(2) -0.0091(17) 0.0031(16) 0.0073(16)
C35 0.050(2) 0.089(3) 0.051(2) -0.0073(19) 0.0040(17) 0.0091(19)
C36 0.046(2) 0.076(3) 0.051(2) -0.0070(18) -0.0032(17) 0.0069(17)
C37 0.052(2) 0.094(3) 0.046(2) -0.0061(19) -0.0001(18) 0.0089(19)
C38 0.050(2) 0.110(3) 0.047(2) -0.010(2) 0.0016(18) 0.007(2)
C39 0.092(3) 0.147(5) 0.051(3) 0.016(3) 0.013(2) 0.020(3)
C40 0.113(5) 0.216(8) 0.065(4) 0.030(4) 0.021(3) 0.041(5)
C41 0.068(3) 0.279(10) 0.059(4) -0.029(5) 0.012(3) 0.019(5)
C42 0.108(5) 0.216(8) 0.102(5) -0.088(5) 0.037(4) -0.026(5)
C43 0.082(3) 0.150(5) 0.088(3) -0.050(3) 0.031(3) -0.022(3)
C44 0.045(2) 0.079(3) 0.047(2) -0.0073(19) -0.0036(16) 0.0107(19)
C45 0.052(2) 0.078(3) 0.062(2) 0.000(2) -0.0050(19) 0.004(2)
C46 0.082(3) 0.073(3) 0.101(3) 0.000(3) -0.020(3) -0.007(2)
C47 0.104(4) 0.073(3) 0.133(4) 0.014(3) -0.035(3) -0.002(3)
C48 0.088(3) 0.075(3) 0.085(3) 0.007(2) -0.014(2) 0.009(3)
C49 0.097(4) 0.095(4) 0.187(6) -0.006(4) -0.048(4) -0.027(3)
C50 0.116(4) 0.095(4) 0.116(4) 0.016(3) -0.040(3) 0.023(3)
C51 0.054(2) 0.069(3) 0.050(2) -0.0075(19) -0.0072(17) 0.0098(19)
C52 0.084(3) 0.071(3) 0.075(3) -0.010(2) -0.019(2) 0.017(2)
C53 0.112(4) 0.065(3) 0.112(4) -0.008(3) -0.035(3) 0.004(3)
C54 0.080(3) 0.074(3) 0.085(3) -0.012(2) -0.026(2) 0.000(2)
C55 0.112(4) 0.077(3) 0.105(4) 0.003(3) -0.038(3) 0.020(3)
C56 0.102(4) 0.097(4) 0.125(4) -0.014(3) -0.041(3) -0.015(3)
Cl1 0.1517(14) 0.1406(14) 0.1278(12) -0.0057(10) -0.0081(10) 0.0588(11)
Cl2 0.1699(18) 0.1620(18) 0.218(2) 0.0429(15) 0.0244(15) -0.0757(15)
Cl3 0.242(2) 0.1187(13) 0.1350(14) 0.0469(11) 0.0576(14) 0.0184(12)
Cl4 0.260(2) 0.1221(13) 0.208(2) -0.0844(13) 0.1415(19) -0.0627(14)
F1 0.0539(12) 0.0890(15) 0.0667(13) 0.0043(11) 0.0112(10) 0.0035(11)
F2 0.0703(15) 0.0787(15) 0.0945(16) -0.0080(12) -0.0076(12) 0.0158(12)
F3 0.0429(13) 0.150(2) 0.0983(18) 0.0003(16) -0.0069(12) -0.0033(13)
F4 0.0908(17) 0.134(2) 0.0566(15) 0.0044(13) -0.0160(12) -0.0045(15)
F5 0.0737(16) 0.126(2) 0.0643(14) 0.0059(14) 0.0126(12) -0.0081(13)
F6 0.0692(15) 0.1102(19) 0.0886(16) -0.0393(14) 0.0012(12) 0.0210(13)
F7 0.0516(14) 0.1037(18) 0.136(2) 0.0124(16) -0.0130(13) 0.0052(12)
F8 0.127(2) 0.122(2) 0.0465(14) -0.0042(13) -0.0184(13) 0.0038(16)
N1 0.0467(18) 0.103(3) 0.0486(19) -0.0133(17) 0.0023(14) 0.0072(16)
N2 0.0358(16) 0.093(2) 0.0467(17) 0.0016(15) -0.0039(14) -0.0004(14)
N3 0.058(2) 0.089(3) 0.065(2) 0.0060(18) -0.0152(16) 0.0073(18)
N4 0.0482(17) 0.080(2) 0.0544(18) 0.0000(16) -0.0067(14) -0.0130(16)
N5 0.0447(17) 0.084(2) 0.0545(19) -0.0091(15) 0.0017(14) 0.0110(15)
N6 0.0424(16) 0.085(2) 0.0416(16) -0.0072(14) -0.0003(14) 0.0087(14)
N7 0.0571(19) 0.069(2) 0.0580(19) 0.0030(16) -0.0065(15) 0.0069(15)
N8 0.0575(19) 0.071(2) 0.0522(18) -0.0077(15) -0.0102(15) 0.0041(16)

loop_
_atom_type_symbol
_atom_type_description
_atom_type_scat_dispersion_real
_atom_type_scat_dispersion_imag
_atom_type_scat_source
C C 0.0033 0.0016 'International Tables Vol C Tables 4.2.6.8 and 6.1.1.4'
H H 0.0000 0.0000 'International Tables Vol C Tables 4.2.6.8 and 6.1.1.4'
B B 0.0013 0.0007 'International Tables Vol C Tables 4.2.6.8 and 6.1.1.4'
N N 0.0061 0.0033 'International Tables Vol C Tables 4.2.6.8 and 6.1.1.4'
F F 0.0171 0.0103 'International Tables Vol C Tables 4.2.6.8 and 6.1.1.4'
Cl Cl 0.1484 0.1585 'International Tables Vol C Tables 4.2.6.8 and 6.1.1.4'

loop_
_geom_angle_atom_site_label_1
_geom_angle_atom_site_label_2
_geom_angle_atom_site_label_3
_geom_angle
F2 B1 F1 108.5(3)
F2 B1 N2 110.2(3)
F1 B1 N2 110.9(3)
F2 B1 N1 110.9(3)
F1 B1 N1 110.7(3)
N2 B1 N1 105.7(3)
F4 B2 F3 109.6(3)
F4 B2 N3 110.8(4)
F3 B2 N3 109.7(4)
F4 B2 N4 110.5(3)
F3 B2 N4 109.3(3)
N3 B2 N4 107.0(3)
F6 B3 F5 108.7(3)
F6 B3 N6 110.4(3)
F5 B3 N6 110.2(3)
F6 B3 N5 111.2(3)
F5 B3 N5 110.2(3)
N6 B3 N5 106.2(3)
F7 B4 F8 109.4(3)
F7 B4 N7 111.2(3)
F8 B4 N7 110.0(3)
F7 B4 N8 110.1(3)
F8 B4 N8 109.2(3)
N7 B4 N8 106.8(3)
N1 C1 C2 110.9(4)
C3 C2 C1 106.2(4)
C2 C3 C4 108.1(3)
C5 C4 N1 120.0(3)
C5 C4 C3 131.9(3)
N1 C4 C3 108.1(3)
C4 C5 C6 121.6(3)
C4 C5 C10 117.9(3)
C6 C5 C10 120.5(3)
C5 C6 N2 119.6(3)
C5 C6 C7 132.1(3)
N2 C6 C7 108.1(3)
C8 C7 C6 107.3(3)
C9 C8 C7 106.6(3)
C9 C8 C22 122.6(3)
C7 C8 C22 130.6(3)
N2 C9 C8 110.9(3)
C15 C10 C11 117.9(5)
C15 C10 C5 121.2(5)
C11 C10 C5 120.9(4)
C10 C11 C12 118.4(7)
C10 C11 Cl1 119.6(4)
C12 C11 Cl1 122.0(6)
C13 C12 C11 121.3(8)
C14 C13 C12 120.1(8)
C13 C14 C15 121.6(10)
C10 C15 C14 120.7(7)
C10 C15 Cl2 118.7(4)
C14 C15 Cl2 120.6(6)
C22 C16 N4 119.8(3)
C22 C16 C17 132.0(4)
N4 C16 C17 108.1(3)
C18 C17 C16 104.7(4)
C18 C17 C20 125.7(4)
C16 C17 C20 129.6(4)
C17 C18 C19 110.5(4)
N4 C19 C18 108.6(4)
N4 C19 C21 122.8(4)
C18 C19 C21 128.6(5)
C16 C22 C23 121.3(3)
C16 C22 C8 122.1(3)
C23 C22 C8 116.5(4)
C22 C23 N3 120.4(4)
C22 C23 C24 132.0(4)
N3 C23 C24 107.5(3)
C25 C24 C23 106.3(4)
C25 C24 C27 123.9(5)
C23 C24 C27 129.7(4)
C24 C25 C26 109.9(4)
N3 C26 C25 108.0(4)
N3 C26 C28 123.3(5)
C25 C26 C28 128.7(5)
N5 C29 C30 110.5(4)
C31 C30 C29 107.6(4)
C30 C31 C32 106.6(3)
N5 C32 C33 120.5(3)
N5 C32 C31 108.6(3)
C33 C32 C31 130.9(3)
C32 C33 C34 121.0(3)
C32 C33 C38 118.2(3)
C34 C33 C38 120.8(3)
N6 C34 C33 120.3(3)
N6 C34 C35 108.4(3)
C33 C34 C35 131.3(3)
C36 C35 C34 107.5(3)
C35 C36 C37 105.6(3)
C35 C36 C44 129.0(3)
C37 C36 C44 125.4(3)
N6 C37 C36 111.8(3)
C43 C38 C39 116.3(4)
C43 C38 C33 122.1(4)
C39 C38 C33 121.5(4)
C40 C39 C38 122.9(6)
C40 C39 Cl3 119.0(5)
C38 C39 Cl3 118.0(3)
C41 C40 C39 119.3(7)
C40 C41 C42 120.3(6)
C41 C42 C43 120.9(6)
C38 C43 C42 120.2(6)
C38 C43 Cl4 118.8(3)
C42 C43 Cl4 121.0(5)
C51 C44 C45 121.3(3)
C51 C44 C36 119.1(3)
C45 C44 C36 119.5(3)
C44 C45 N7 119.3(3)
C44 C45 C46 132.4(4)
N7 C45 C46 108.2(3)
C47 C46 C45 105.4(4)
C47 C46 C49 126.0(4)
C45 C46 C49 128.5(4)
C46 C47 C48 110.0(4)
N7 C48 C47 108.6(4)
N7 C48 C50 122.9(4)
C47 C48 C50 128.5(4)
C44 C51 N8 120.2(3)
C44 C51 C52 132.3(3)
N8 C51 C52 107.3(3)
C53 C52 C51 106.7(4)
C53 C52 C55 124.4(4)
C51 C52 C55 128.9(4)
C52 C53 C54 108.9(4)
N8 C54 C53 109.0(4)
N8 C54 C56 122.9(4)
C53 C54 C56 128.2(4)
C1 N1 C4 106.6(3)
C1 N1 B1 127.1(3)
C4 N1 B1 126.2(3)
C9 N2 C6 107.1(3)
C9 N2 B1 126.1(3)
C6 N2 B1 126.6(3)
C26 N3 C23 108.2(4)
C26 N3 B2 127.6(4)
C23 N3 B2 124.0(3)
C19 N4 C16 108.0(3)
C19 N4 B2 127.0(3)
C16 N4 B2 124.4(3)
C29 N5 C32 106.7(3)
C29 N5 B3 127.3(3)
C32 N5 B3 125.9(3)
C37 N6 C34 106.7(3)
C37 N6 B3 127.3(3)
C34 N6 B3 126.0(3)
C48 N7 C45 107.7(3)
C48 N7 B4 126.3(3)
C45 N7 B4 125.3(3)
C54 N8 C51 108.1(3)
C54 N8 B4 127.4(3)
C51 N8 B4 124.5(3)

loop_
_geom_bond_atom_site_label_1
_geom_bond_atom_site_label_2
_geom_bond_distance
B1 F2 1.375(5)
B1 F1 1.379(5)
B1 N2 1.534(5)
B1 N1 1.540(5)
B2 F4 1.376(5)
B2 F3 1.394(5)
B2 N3 1.529(6)
B2 N4 1.532(6)
B3 F6 1.373(5)
B3 F5 1.376(5)
B3 N6 1.533(5)
B3 N5 1.543(5)
B4 F7 1.374(5)
B4 F8 1.391(5)
B4 N7 1.518(5)
B4 N8 1.539(5)
C1 N1 1.332(5)
C1 C2 1.399(6)
C2 C3 1.354(5)
C3 C4 1.396(5)
C4 C5 1.386(5)
C4 N1 1.387(4)
C5 C6 1.387(5)
C5 C10 1.490(5)
C6 N2 1.393(4)
C6 C7 1.403(5)
C7 C8 1.389(5)
C8 C9 1.387(5)
C8 C22 1.479(5)
C9 N2 1.345(4)
C10 C15 1.379(7)
C10 C11 1.397(7)
C11 C12 1.417(7)
C11 Cl1 1.698(7)
C12 C13 1.355(13)
C13 C14 1.305(14)
C14 C15 1.398(8)
C15 Cl2 1.738(7)
C16 C22 1.381(5)
C16 N4 1.404(4)
C16 C17 1.434(5)
C17 C18 1.376(6)
C17 C20 1.486(6)
C18 C19 1.385(6)
C19 N4 1.350(5)
C19 C21 1.490(6)
C22 C23 1.395(5)
C23 N3 1.400(5)
C23 C24 1.422(6)
C24 C25 1.357(6)
C24 C27 1.495(6)
C25 C26 1.394(6)
C26 N3 1.353(5)
C26 C28 1.495(6)
C29 N5 1.337(4)
C29 C30 1.382(5)
C30 C31 1.363(5)
C31 C32 1.404(5)
C32 N5 1.381(4)
C32 C33 1.383(5)
C33 C34 1.395(5)
C33 C38 1.484(5)
C34 N6 1.384(4)
C34 C35 1.399(4)
C35 C36 1.377(5)
C36 C37 1.394(5)
C36 C44 1.481(5)
C37 N6 1.324(4)
C38 C43 1.377(6)
C38 C39 1.381(6)
C39 C40 1.371(7)
C39 Cl3 1.755(6)
C40 C41 1.336(9)
C41 C42 1.348(9)
C42 C43 1.389(7)
C43 Cl4 1.719(6)
C44 C51 1.391(5)
C44 C45 1.398(5)
C45 N7 1.401(4)
C45 C46 1.419(5)
C46 C47 1.371(6)
C46 C49 1.505(6)
C47 C48 1.382(6)
C48 N7 1.352(5)
C48 C50 1.497(6)
C51 N8 1.399(4)
C51 C52 1.420(5)
C52 C53 1.359(6)
C52 C55 1.509(5)
C53 C54 1.393(6)
C54 N8 1.342(5)
C54 C56 1.501(6)
